data_7124929
loop_
_publ_author_name
'Ji, Wei'
'Liu, Guofeng'
'Wang, Fang'
'Zhu, Zhu'
'Feng, Chuanliang'

_publ_section_title
;
 Galactose-decorated light-responsive hydrogelator precursors for
 selectively killing cancer cells.
;
_journal_issue 85
_journal_name_full 'Chemical communications (Cambridge, England)'
_journal_page_first 12574
_journal_page_last 12577
_journal_paper_doi 10.1039/c6cc05707a
_journal_volume 52
_journal_year 2016
_chemical_formula_moiety 'C17 H14 O4'
_chemical_formula_sum 'C17 H14 O4'
_chemical_formula_weight 282.28
_space_group_IT_number 14
_space_group_name_Hall '-P 2yn'
_space_group_name_H-M_alt 'P 1 21/n 1'
_symmetry_cell_setting monoclinic
_symmetry_space_group_name_H-M 'P 1 21/n 1'
_atom_sites_solution_hydrogens geom
_atom_sites_solution_primary direct
_atom_sites_solution_secondary difmap
_audit_creation_method SHELXL-97
_audit_update_record
;
2016-04-01 deposited with the CCDC.
2016-07-25 downloaded from the CCDC.
;
_cell_angle_alpha 90.00
_cell_angle_beta 95.062(2)
_cell_angle_gamma 90.00
_cell_formula_units_Z 8
_cell_length_a 8.1218(5)
_cell_length_b 27.7422(16)
_cell_length_c 12.2315(7)
_cell_measurement_reflns_used 9486
_cell_measurement_temperature 298(2)
_cell_measurement_theta_max 68.21
_cell_measurement_theta_min 3.96
_cell_volume 2745.2(3)
_computing_structure_refinement 'SHELXL-97 (Sheldrick, 1997)'
_computing_structure_solution 'SHELXS-97 (Sheldrick, 1990)'
_diffrn_ambient_temperature 298(2)
_diffrn_measured_fraction_theta_full 0.997
_diffrn_measured_fraction_theta_max 0.997
_diffrn_measurement_device_type 'D8 VENTURE'
_diffrn_radiation_monochromator graphite
_diffrn_radiation_source 'fine-focus sealed tube'
_diffrn_radiation_type CuK\a
_diffrn_radiation_wavelength 1.54178
_diffrn_reflns_av_R_equivalents 0.0237
_diffrn_reflns_av_sigmaI/netI 0.0146
_diffrn_reflns_limit_h_max 9
_diffrn_reflns_limit_h_min -9
_diffrn_reflns_limit_k_max 33
_diffrn_reflns_limit_k_min -33
_diffrn_reflns_limit_l_max 14
_diffrn_reflns_limit_l_min -14
_diffrn_reflns_number 32969
_diffrn_reflns_theta_full 68.29
_diffrn_reflns_theta_max 68.29
_diffrn_reflns_theta_min 3.19
_exptl_absorpt_coefficient_mu 0.802
_exptl_absorpt_correction_T_max 0.9441
_exptl_absorpt_correction_T_min 0.8447
_exptl_crystal_colour colorless
_exptl_crystal_density_diffrn 1.366
_exptl_crystal_density_method 'not measured'
_exptl_crystal_description block
_exptl_crystal_F_000 1184
_exptl_crystal_size_max 0.15
_exptl_crystal_size_mid 0.10
_exptl_crystal_size_min 0.05
_refine_diff_density_max 0.154
_refine_diff_density_min -0.177
_refine_diff_density_rms 0.034
_refine_ls_extinction_method none
_refine_ls_goodness_of_fit_ref 1.015
_refine_ls_hydrogen_treatment mixed
_refine_ls_matrix_type full
_refine_ls_number_parameters 379
_refine_ls_number_reflns 5019
_refine_ls_number_restraints 0
_refine_ls_restrained_S_all 1.015
_refine_ls_R_factor_all 0.0409
_refine_ls_R_factor_gt 0.0370
_refine_ls_shift/su_max 0.001
_refine_ls_shift/su_mean 0.000
_refine_ls_structure_factor_coef Fsqd
_refine_ls_weighting_details 'calc w=1/[\s^2^(Fo^2^)+(0.0656P)^2^+0.3931P] where P=(Fo^2^+2Fc^2^)/3'
_refine_ls_weighting_scheme calc
_refine_ls_wR_factor_gt 0.1032
_refine_ls_wR_factor_ref 0.1066
_reflns_number_gt 4507
_reflns_number_total 5019
_reflns_threshold_expression >2sigma(I)
_cod_data_source_file c6cc05707a2.cif
_cod_data_source_block t
_cod_original_sg_symbol_H-M 'P 21/n'
_cod_database_code 7124929

loop_
_symmetry_equiv_pos_as_xyz
'x, y, z'
'-x+1/2, y+1/2, -z+1/2'
'-x, -y, -z'
'x-1/2, -y-1/2, z-1/2'

loop_
_atom_site_label
_atom_site_type_symbol
_atom_site_fract_x
_atom_site_fract_y
_atom_site_fract_z
_atom_site_U_iso_or_equiv
_atom_site_adp_type
_atom_site_occupancy
_atom_site_symmetry_multiplicity
_atom_site_calc_flag
_atom_site_refinement_flags
O2 O 0.75326(10) 0.30893(3) 0.87085(6) 0.0423(2) Uani 1 1 d .
O6 O 0.70063(10) 0.29882(3) 0.42422(6) 0.0425(2) Uani 1 1 d .
O3 O 0.79216(11) 0.23154(3) 0.84747(7) 0.0500(2) Uani 1 1 d .
O7 O 0.70711(12) 0.21989(3) 0.41995(7) 0.0519(2) Uani 1 1 d .
O1 O 0.68687(11) 0.47835(3) 0.90692(8) 0.0541(2) Uani 1 1 d .
O5 O 0.68889(12) 0.47061(3) 0.41357(8) 0.0565(3) Uani 1 1 d .
O8 O 0.39516(12) 0.24931(4) 0.74044(8) 0.0586(3) Uani 1 1 d .
H8A H 0.3433 0.2499 0.7950 0.088 Uiso 1 1 calc R
O4 O 0.45814(13) 0.23198(3) 1.16447(8) 0.0600(3) Uani 1 1 d .
H4A H 0.4071 0.2278 1.2186 0.090 Uiso 1 1 calc R
C28 C 0.55387(13) 0.34192(4) 0.55640(9) 0.0372(3) Uani 1 1 d .
C11 C 0.59969(13) 0.33920(4) 1.01606(9) 0.0373(3) Uani 1 1 d .
C12 C 0.68944(13) 0.34679(4) 0.92597(9) 0.0365(2) Uani 1 1 d .
C14 C 0.57225(13) 0.29008(4) 1.04917(9) 0.0365(2) Uani 1 1 d .
C29 C 0.64986(14) 0.34143(4) 0.46715(9) 0.0378(3) Uani 1 1 d .
C31 C 0.51204(13) 0.29634(4) 0.60391(9) 0.0366(2) Uani 1 1 d .
C16 C 0.72757(14) 0.26165(4) 0.90033(9) 0.0386(3) Uani 1 1 d .
C32 C 0.56435(14) 0.25512(4) 0.56078(9) 0.0400(3) Uani 1 1 d .
H32A H 0.5385 0.2259 0.5925 0.048 Uiso 1 1 calc R
C34 C 0.40670(15) 0.29607(4) 0.69866(9) 0.0431(3) Uani 1 1 d .
H34A H 0.4545 0.3173 0.7559 0.052 Uiso 1 1 calc R
H34B H 0.2971 0.3079 0.6746 0.052 Uiso 1 1 calc R
C15 C 0.63070(14) 0.25365(4) 0.99147(9) 0.0403(3) Uani 1 1 d .
H15A H 0.6077 0.2221 1.0112 0.048 Uiso 1 1 calc R
C13 C 0.72110(14) 0.39219(4) 0.88544(10) 0.0423(3) Uani 1 1 d .
H13A H 0.7809 0.3959 0.8245 0.051 Uiso 1 1 calc R
C27 C 0.50527(15) 0.38732(4) 0.59265(10) 0.0448(3) Uani 1 1 d .
H27A H 0.4402 0.3892 0.6514 0.054 Uiso 1 1 calc R
C33 C 0.65960(14) 0.25488(4) 0.46652(9) 0.0404(3) Uani 1 1 d .
C10 C 0.53950(15) 0.38054(4) 1.06601(10) 0.0445(3) Uani 1 1 d .
H10A H 0.4781 0.3770 1.1262 0.053 Uiso 1 1 calc R
C30 C 0.69898(15) 0.38288(4) 0.41588(10) 0.0434(3) Uani 1 1 d .
H30A H 0.7632 0.3812 0.3567 0.052 Uiso 1 1 calc R
C18 C 0.82344(16) 0.52332(4) 0.29697(10) 0.0473(3) Uani 1 1 d .
C8 C 0.66165(14) 0.43189(4) 0.93770(11) 0.0433(3) Uani 1 1 d .
C17 C 0.47919(16) 0.28159(5) 1.14793(10) 0.0456(3) Uani 1 1 d .
H17A H 0.5395 0.2956 1.2122 0.055 Uiso 1 1 calc R
H17B H 0.3720 0.2971 1.1376 0.055 Uiso 1 1 calc R
C1 C 0.81638(16) 0.53784(4) 0.80077(11) 0.0470(3) Uani 1 1 d .
C25 C 0.64987(15) 0.42690(4) 0.45516(10) 0.0447(3) Uani 1 1 d .
C26 C 0.55143(16) 0.42896(5) 0.54368(11) 0.0482(3) Uani 1 1 d .
H26A H 0.5175 0.4586 0.5691 0.058 Uiso 1 1 calc R
C19 C 0.76068(17) 0.54345(5) 0.19887(11) 0.0539(3) Uani 1 1 d .
H19A H 0.6933 0.5251 0.1495 0.065 Uiso 1 1 calc R
C21 C 0.89542(16) 0.61815(5) 0.24513(12) 0.0542(3) Uani 1 1 d .
H21A H 0.9203 0.6498 0.2275 0.065 Uiso 1 1 calc R
C9 C 0.56902(16) 0.42581(5) 1.02824(11) 0.0473(3) Uani 1 1 d .
H9A H 0.5277 0.4526 1.0626 0.057 Uiso 1 1 calc R
C7 C 0.78622(18) 0.48495(5) 0.81643(12) 0.0544(3) Uani 1 1 d .
H7A H 0.7298 0.4715 0.7501 0.065 Uiso 1 1 calc R
H7B H 0.8908 0.4683 0.8311 0.065 Uiso 1 1 calc R
C24 C 0.78987(18) 0.47154(5) 0.32327(12) 0.0546(3) Uani 1 1 d .
H24A H 0.7332 0.4557 0.2600 0.066 Uiso 1 1 calc R
H24B H 0.8930 0.4547 0.3426 0.066 Uiso 1 1 calc R
C20 C 0.79697(18) 0.59071(5) 0.17316(12) 0.0585(4) Uani 1 1 d .
H20A H 0.7542 0.6038 0.1067 0.070 Uiso 1 1 calc R
C4 C 0.88895(19) 0.63397(5) 0.76418(13) 0.0608(4) Uani 1 1 d .
H4B H 0.9139 0.6661 0.7518 0.073 Uiso 1 1 calc R
C2 C 0.74778(19) 0.56129(5) 0.70907(13) 0.0626(4) Uani 1 1 d .
H2A H 0.6766 0.5448 0.6584 0.075 Uiso 1 1 calc R
C23 C 0.92114(19) 0.55161(5) 0.36914(12) 0.0602(4) Uani 1 1 d .
H23A H 0.9635 0.5388 0.4361 0.072 Uiso 1 1 calc R
C22 C 0.95693(19) 0.59882(5) 0.34304(13) 0.0626(4) Uani 1 1 d .
H22A H 1.0232 0.6175 0.3924 0.075 Uiso 1 1 calc R
C3 C 0.7835(2) 0.60927(5) 0.69115(14) 0.0686(4) Uani 1 1 d .
H3A H 0.7353 0.6248 0.6290 0.082 Uiso 1 1 calc R
C6 C 0.9209(2) 0.56298(5) 0.87432(12) 0.0639(4) Uani 1 1 d .
H6A H 0.9676 0.5477 0.9373 0.077 Uiso 1 1 calc R
C5 C 0.9573(2) 0.61070(5) 0.85585(14) 0.0704(4) Uani 1 1 d .
H5A H 1.0290 0.6272 0.9062 0.085 Uiso 1 1 calc R

loop_
_atom_site_aniso_label
_atom_site_aniso_U_11
_atom_site_aniso_U_22
_atom_site_aniso_U_33
_atom_site_aniso_U_23
_atom_site_aniso_U_13
_atom_site_aniso_U_12
O2 0.0500(5) 0.0379(4) 0.0424(4) -0.0023(3) 0.0226(4) 0.0015(3)
O6 0.0530(5) 0.0383(4) 0.0396(4) 0.0003(3) 0.0225(4) 0.0030(3)
O3 0.0616(5) 0.0426(5) 0.0494(5) -0.0068(4) 0.0244(4) 0.0045(4)
O7 0.0676(6) 0.0405(5) 0.0515(5) -0.0043(4) 0.0277(4) 0.0043(4)
O1 0.0603(5) 0.0353(5) 0.0705(6) -0.0001(4) 0.0272(5) 0.0009(4)
O5 0.0700(6) 0.0372(5) 0.0667(6) 0.0052(4) 0.0304(5) 0.0006(4)
O8 0.0688(6) 0.0613(6) 0.0509(5) 0.0153(4) 0.0337(4) 0.0079(5)
O4 0.0748(6) 0.0520(5) 0.0586(6) 0.0124(4) 0.0370(5) 0.0040(4)
C28 0.0378(6) 0.0419(6) 0.0330(5) -0.0007(4) 0.0091(4) 0.0016(4)
C11 0.0356(5) 0.0431(6) 0.0341(5) -0.0034(4) 0.0081(4) -0.0001(4)
C12 0.0356(5) 0.0381(6) 0.0369(5) -0.0047(4) 0.0103(4) 0.0014(4)
C14 0.0347(5) 0.0435(6) 0.0322(5) 0.0000(4) 0.0078(4) 0.0009(4)
C29 0.0393(6) 0.0396(6) 0.0356(6) -0.0019(4) 0.0099(4) 0.0028(4)
C31 0.0342(5) 0.0455(6) 0.0310(5) 0.0011(4) 0.0076(4) 0.0016(4)
C16 0.0414(6) 0.0389(6) 0.0366(6) -0.0025(4) 0.0092(4) 0.0024(5)
C32 0.0426(6) 0.0409(6) 0.0382(6) 0.0046(5) 0.0133(5) 0.0017(5)
C34 0.0443(6) 0.0506(7) 0.0366(6) 0.0012(5) 0.0155(5) 0.0020(5)
C15 0.0439(6) 0.0399(6) 0.0385(6) 0.0025(5) 0.0121(5) 0.0016(5)
C13 0.0435(6) 0.0419(6) 0.0439(6) -0.0003(5) 0.0171(5) 0.0000(5)
C27 0.0485(6) 0.0476(7) 0.0407(6) -0.0040(5) 0.0176(5) 0.0032(5)
C33 0.0442(6) 0.0404(6) 0.0381(6) 0.0009(5) 0.0126(5) 0.0022(5)
C10 0.0467(6) 0.0467(7) 0.0427(6) -0.0069(5) 0.0180(5) 0.0006(5)
C30 0.0480(6) 0.0433(7) 0.0412(6) 0.0029(5) 0.0166(5) 0.0013(5)
C18 0.0521(7) 0.0413(6) 0.0509(7) 0.0030(5) 0.0172(5) -0.0009(5)
C8 0.0410(6) 0.0370(6) 0.0530(7) -0.0009(5) 0.0104(5) -0.0006(5)
C17 0.0512(7) 0.0487(7) 0.0396(6) 0.0004(5) 0.0188(5) 0.0004(5)
C1 0.0506(7) 0.0386(6) 0.0533(7) 0.0013(5) 0.0136(5) 0.0015(5)
C25 0.0473(6) 0.0402(6) 0.0479(7) 0.0032(5) 0.0110(5) -0.0005(5)
C26 0.0556(7) 0.0404(7) 0.0508(7) -0.0051(5) 0.0164(6) 0.0046(5)
C19 0.0572(8) 0.0498(7) 0.0545(8) 0.0018(6) 0.0032(6) -0.0039(6)
C21 0.0522(7) 0.0396(7) 0.0744(9) 0.0064(6) 0.0264(7) 0.0019(5)
C9 0.0489(7) 0.0422(7) 0.0529(7) -0.0103(5) 0.0169(5) 0.0020(5)
C7 0.0650(8) 0.0401(7) 0.0609(8) 0.0015(6) 0.0219(6) -0.0014(6)
C24 0.0673(8) 0.0424(7) 0.0573(8) 0.0047(6) 0.0231(6) -0.0008(6)
C20 0.0644(8) 0.0528(8) 0.0594(8) 0.0148(6) 0.0119(7) 0.0059(6)
C4 0.0741(9) 0.0359(7) 0.0734(9) 0.0045(6) 0.0126(8) -0.0009(6)
C2 0.0656(9) 0.0497(8) 0.0695(9) 0.0034(7) -0.0109(7) -0.0040(6)
C23 0.0739(9) 0.0534(8) 0.0523(8) 0.0055(6) -0.0004(7) -0.0015(7)
C22 0.0655(9) 0.0510(8) 0.0714(9) -0.0086(7) 0.0062(7) -0.0094(7)
C3 0.0843(11) 0.0501(8) 0.0688(9) 0.0153(7) -0.0080(8) 0.0049(7)
C6 0.0851(11) 0.0484(8) 0.0560(8) 0.0053(6) -0.0060(7) -0.0007(7)
C5 0.0867(11) 0.0487(8) 0.0728(10) -0.0069(7) -0.0108(9) -0.0094(7)

loop_
_atom_type_symbol
_atom_type_description
_atom_type_scat_dispersion_real
_atom_type_scat_dispersion_imag
_atom_type_scat_source
C C 0.0181 0.0091 'International Tables Vol C Tables 4.2.6.8 and 6.1.1.4'
H H 0.0000 0.0000 'International Tables Vol C Tables 4.2.6.8 and 6.1.1.4'
O O 0.0492 0.0322 'International Tables Vol C Tables 4.2.6.8 and 6.1.1.4'

loop_
_geom_angle_atom_site_label_1
_geom_angle_atom_site_label_2
_geom_angle_atom_site_label_3
_geom_angle
C12 O2 C16 121.71(9)
C29 O6 C33 121.89(9)
C8 O1 C7 116.19(9)
C25 O5 C24 118.12(10)
C34 O8 H8A 109.5
C17 O4 H4A 109.5
C29 C28 C27 116.60(10)
C29 C28 C31 118.25(10)
C27 C28 C31 125.15(10)
C12 C11 C10 116.57(11)
C12 C11 C14 118.03(10)
C10 C11 C14 125.38(10)
O2 C12 C13 115.42(10)
O2 C12 C11 121.34(10)
C13 C12 C11 123.25(10)
C15 C14 C11 119.48(10)
C15 C14 C17 122.13(11)
C11 C14 C17 118.38(10)
O6 C29 C30 115.70(10)
O6 C29 C28 121.00(10)
C30 C29 C28 123.29(10)
C32 C31 C28 119.55(10)
C32 C31 C34 121.39(10)
C28 C31 C34 119.04(10)
O3 C16 O2 115.82(10)
O3 C16 C15 127.11(11)
O2 C16 C15 117.05(10)
C31 C32 C33 121.84(11)
C31 C32 H32A 119.1
C33 C32 H32A 119.1
O8 C34 C31 110.33(10)
O8 C34 H34A 109.6
C31 C34 H34A 109.6
O8 C34 H34B 109.6
C31 C34 H34B 109.6
H34A C34 H34B 108.1
C14 C15 C16 122.30(11)
C14 C15 H15A 118.9
C16 C15 H15A 118.9
C8 C13 C12 118.39(11)
C8 C13 H13A 120.8
C12 C13 H13A 120.8
C26 C27 C28 121.57(11)
C26 C27 H27A 119.2
C28 C27 H27A 119.2
O7 C33 O6 115.91(10)
O7 C33 C32 126.66(11)
O6 C33 C32 117.42(10)
C9 C10 C11 121.61(11)
C9 C10 H10A 119.2
C11 C10 H10A 119.2
C29 C30 C25 118.16(11)
C29 C30 H30A 120.9
C25 C30 H30A 120.9
C23 C18 C19 118.30(12)
C23 C18 C24 120.81(12)
C19 C18 C24 120.87(12)
O1 C8 C13 123.96(11)
O1 C8 C9 115.84(10)
C13 C8 C9 120.20(11)
O4 C17 C14 110.29(10)
O4 C17 H17A 109.6
C14 C17 H17A 109.6
O4 C17 H17B 109.6
C14 C17 H17B 109.6
H17A C17 H17B 108.1
C6 C1 C2 118.58(12)
C6 C1 C7 120.75(12)
C2 C1 C7 120.55(13)
O5 C25 C30 124.88(11)
O5 C25 C26 114.76(11)
C30 C25 C26 120.36(11)
C27 C26 C25 120.01(11)
C27 C26 H26A 120.0
C25 C26 H26A 120.0
C18 C19 C20 120.69(13)
C18 C19 H19A 119.7
C20 C19 H19A 119.7
C22 C21 C20 119.59(13)
C22 C21 H21A 120.2
C20 C21 H21A 120.2
C10 C9 C8 119.98(11)
C10 C9 H9A 120.0
C8 C9 H9A 120.0
O1 C7 C1 109.35(10)
O1 C7 H7A 109.8
C1 C7 H7A 109.8
O1 C7 H7B 109.8
C1 C7 H7B 109.8
H7A C7 H7B 108.3
O5 C24 C18 108.01(10)
O5 C24 H24A 110.1
C18 C24 H24A 110.1
O5 C24 H24B 110.1
C18 C24 H24B 110.1
H24A C24 H24B 108.4
C21 C20 C19 120.31(13)
C21 C20 H20A 119.8
C19 C20 H20A 119.8
C3 C4 C5 119.00(13)
C3 C4 H4B 120.5
C5 C4 H4B 120.5
C1 C2 C3 120.67(14)
C1 C2 H2A 119.7
C3 C2 H2A 119.7
C18 C23 C22 120.75(13)
C18 C23 H23A 119.6
C22 C23 H23A 119.6
C21 C22 C23 120.36(14)
C21 C22 H22A 119.8
C23 C22 H22A 119.8
C4 C3 C2 120.46(14)
C4 C3 H3A 119.8
C2 C3 H3A 119.8
C1 C6 C5 120.66(14)
C1 C6 H6A 119.7
C5 C6 H6A 119.7
C4 C5 C6 120.63(14)
C4 C5 H5A 119.7
C6 C5 H5A 119.7

loop_
_geom_bond_atom_site_label_1
_geom_bond_atom_site_label_2
_geom_bond_distance
O2 C12 1.3740(13)
O2 C16 1.3812(14)
O6 C29 1.3718(13)
O6 C33 1.3765(14)
O3 C16 1.2045(14)
O7 C33 1.2062(14)
O1 C8 1.3632(14)
O1 C7 1.4378(16)
O5 C25 1.3632(14)
O5 C24 1.4329(15)
O8 C34 1.4005(15)
O8 H8A 0.8200
O4 C17 1.4037(16)
O4 H4A 0.8200
C28 C29 1.3963(15)
C28 C27 1.4033(16)
C28 C31 1.4448(16)
C11 C12 1.3898(15)
C11 C10 1.4073(16)
C11 C14 1.4445(16)
C12 C13 1.3859(16)
C14 C15 1.3431(16)
C14 C17 1.4990(15)
C29 C30 1.3851(16)
C31 C32 1.3438(16)
C31 C34 1.5000(14)
C16 C15 1.4373(16)
C32 C33 1.4440(15)
C32 H32A 0.9300
C34 H34A 0.9700
C34 H34B 0.9700
C15 H15A 0.9300
C13 C8 1.3817(16)
C13 H13A 0.9300
C27 C26 1.3688(17)
C27 H27A 0.9300
C10 C9 1.3666(18)
C10 H10A 0.9300
C30 C25 1.3839(17)
C30 H30A 0.9300
C18 C23 1.3788(19)
C18 C19 1.3796(18)
C18 C24 1.5025(17)
C8 C9 1.4029(17)
C17 H17A 0.9700
C17 H17B 0.9700
C1 C6 1.3714(19)
C1 C2 1.3716(19)
C1 C7 1.5027(17)
C25 C26 1.4027(17)
C26 H26A 0.9300
C19 C20 1.3861(19)
C19 H19A 0.9300
C21 C22 1.366(2)
C21 C20 1.367(2)
C21 H21A 0.9300
C9 H9A 0.9300
C7 H7A 0.9700
C7 H7B 0.9700
C24 H24A 0.9700
C24 H24B 0.9700
C20 H20A 0.9300
C4 C3 1.366(2)
C4 C5 1.368(2)
C4 H4B 0.9300
C2 C3 1.384(2)
C2 H2A 0.9300
C23 C22 1.385(2)
C23 H23A 0.9300
C22 H22A 0.9300
C3 H3A 0.9300
C6 C5 1.380(2)
C6 H6A 0.9300
C5 H5A 0.9300

loop_
_geom_hbond_atom_site_label_D
_geom_hbond_atom_site_label_H
_geom_hbond_atom_site_label_A
_geom_hbond_distance_DH
_geom_hbond_distance_HA
_geom_hbond_distance_DA
_geom_hbond_angle_DHA
_geom_hbond_site_symmetry_A
C15 H15A O4 0.93 2.34 2.7068(14) 103.2 .
C32 H32A O8 0.93 2.33 2.6974(14) 103.2 .
O4 H4A O2 0.82 2.54 3.3422(11) 164.6 4_566
O4 H4A O3 0.82 2.21 2.8955(13) 141.0 4_566
O8 H8A O6 0.82 2.45 3.1557(12) 145.1 4_566
O8 H8A O7 0.82 2.14 2.9113(12) 157.9 4_566
